data_4340534
loop_
_publ_author_name
'Chou, Chun-Cheng'
'Hu, Fa-Chun'
'Wu, Kuan-Lin'
'Duan, Tainan'
'Chi, Yun'
'Liu, Shih-Hung'
'Lee, Gene-Hsiang'
'Chou, Pi-Tai'

_publ_section_title
;
 4,4',5,5'-Tetracarboxy-2,2'-bipyridine Ru(II) Sensitizers for
 Dye-Sensitized Solar Cells.
;
_journal_issue 16
_journal_name_full 'Inorganic chemistry'
_journal_page_first 8593
_journal_page_last 8599
_journal_paper_doi 10.1021/ic501178f
_journal_volume 53
_journal_year 2014
_chemical_formula_sum 'C66 H76 F6 N8 O8 Ru S2'
_chemical_formula_weight 1388.54
_chemical_name_systematic
; 
 ? 
;
_space_group_IT_number 2
_symmetry_cell_setting triclinic
_symmetry_space_group_name_Hall '-P 1'
_symmetry_space_group_name_H-M 'P -1'
_atom_sites_solution_hydrogens geom
_atom_sites_solution_primary direct
_atom_sites_solution_secondary difmap
_audit_creation_method SHELXL-97
_cell_angle_alpha 104.225(3)
_cell_angle_beta 102.416(3)
_cell_angle_gamma 103.392(3)
_cell_formula_units_Z 2
_cell_length_a 14.2187(9)
_cell_length_b 14.5385(11)
_cell_length_c 18.2800(12)
_cell_measurement_reflns_used 32539
_cell_measurement_temperature 150(2)
_cell_measurement_theta_max 25.00
_cell_measurement_theta_min 2.15
_cell_volume 3412.0(4)
_computing_cell_refinement DENZO-SMN
_computing_data_collection 'NONIUS COLLECT'
_computing_data_reduction DENZO-SMN
_computing_molecular_graphics 'Bruker SHELXTL'
_computing_publication_material 'Bruker SHELXTL'
_computing_structure_refinement 'SHELXL-97 (Sheldrick, 1997)'
_computing_structure_solution 'SHELXS-97 (Sheldrick, 1990)'
_diffrn_ambient_temperature 150(2)
_diffrn_measured_fraction_theta_full 0.997
_diffrn_measured_fraction_theta_max 0.997
_diffrn_measurement_device_type 'NONIUS KappaCCD'
_diffrn_measurement_method '\w scans'
_diffrn_radiation_monochromator graphite
_diffrn_radiation_source 'fine-focus sealed tube'
_diffrn_radiation_type MoK\a
_diffrn_radiation_wavelength 0.71073
_diffrn_reflns_av_R_equivalents 0.0794
_diffrn_reflns_av_sigmaI/netI 0.0985
_diffrn_reflns_limit_h_max 16
_diffrn_reflns_limit_h_min -16
_diffrn_reflns_limit_k_max 17
_diffrn_reflns_limit_k_min -17
_diffrn_reflns_limit_l_max 21
_diffrn_reflns_limit_l_min -19
_diffrn_reflns_number 32539
_diffrn_reflns_theta_full 25.00
_diffrn_reflns_theta_max 25.00
_diffrn_reflns_theta_min 2.15
_exptl_absorpt_coefficient_mu 0.366
_exptl_absorpt_correction_T_max 0.994
_exptl_absorpt_correction_T_min 0.942
_exptl_absorpt_correction_type multi-scan
_exptl_absorpt_process_details 'SORTAV (Blessing, 1995)'
_exptl_crystal_colour green
_exptl_crystal_density_diffrn 1.352
_exptl_crystal_density_method 'not measured'
_exptl_crystal_description plate
_exptl_crystal_F_000 1444
_exptl_crystal_size_max 0.19
_exptl_crystal_size_mid 0.14
_exptl_crystal_size_min 0.02
_refine_diff_density_max 0.575
_refine_diff_density_min -0.575
_refine_diff_density_rms 0.074
_refine_ls_extinction_method none
_refine_ls_goodness_of_fit_ref 1.013
_refine_ls_hydrogen_treatment constr
_refine_ls_matrix_type full
_refine_ls_number_parameters 836
_refine_ls_number_reflns 11979
_refine_ls_number_restraints 91
_refine_ls_restrained_S_all 1.019
_refine_ls_R_factor_all 0.1291
_refine_ls_R_factor_gt 0.0666
_refine_ls_shift/su_max 0.002
_refine_ls_shift/su_mean 0.000
_refine_ls_structure_factor_coef Fsqd
_refine_ls_weighting_details 'calc w=1/[\s^2^(Fo^2^)+(0.0803P)^2^+3.9993P] where P=(Fo^2^+2Fc^2^)/3'
_refine_ls_weighting_scheme calc
_refine_ls_wR_factor_gt 0.1536
_refine_ls_wR_factor_ref 0.1873
_reflns_number_gt 7085
_reflns_number_total 11979
_reflns_threshold_expression >2sigma(I)
_cod_data_source_file ic501178f_si_002.cif
_cod_data_source_block ic16534
_cod_depositor_comments
;
The following automatic conversions were performed:

'_symmetry_cell_setting' value 'Triclinic' changed to 'triclinic'
according to
/usr/data/users/saulius/crontab/automatic-downloads/rss-feeds/ACS/lib/dictionaries/cif_core.dic
dictionary named 'cif_core.dic' version 2.4.2 from 2011-04-26.

Automatic conversion script
Id: cif_fix_values 2281 2013-09-26 08:29:07Z andrius 

 Adding full bibliography for 4340534.cif.
;
_cod_original_sg_symbol_H-M P-1
_cod_database_code 4340534

loop_
_symmetry_equiv_pos_as_xyz
'x, y, z'
'-x, -y, -z'

loop_
_atom_site_label
_atom_site_type_symbol
_atom_site_fract_x
_atom_site_fract_y
_atom_site_fract_z
_atom_site_U_iso_or_equiv
_atom_site_adp_type
_atom_site_occupancy
_atom_site_symmetry_multiplicity
_atom_site_calc_flag
_atom_site_refinement_flags
_atom_site_disorder_assembly
_atom_site_disorder_group
Ru1 Ru 0.35294(3) 0.15680(4) 0.41197(3) 0.04440(17) Uani 1 1 d . . .
S1 S 0.46826(17) 0.49091(13) 0.17659(11) 0.0775(6) Uani 1 1 d . . .
S2 S -0.09788(15) -0.0520(2) 0.06703(12) 0.1023(8) Uani 1 1 d . . .
O1 O 0.7527(3) 0.4060(3) 0.5441(3) 0.0648(12) Uani 1 1 d . . .
O2 O 0.8349(3) 0.3246(4) 0.6121(3) 0.0686(13) Uani 1 1 d . . .
O3 O 0.7885(4) 0.1627(4) 0.6937(3) 0.0765(14) Uani 1 1 d . . .
O4 O 0.7435(3) 0.2966(4) 0.7449(3) 0.0749(14) Uani 1 1 d . A .
O5 O 0.2047(8) -0.1032(11) 0.6616(9) 0.077(3) Uani 0.643(6) 1 d P A 1
O5' O 0.2526(17) -0.099(2) 0.6816(18) 0.077(3) Uani 0.357(6) 1 d P A 2
O6 O 0.2571(4) -0.2189(3) 0.5869(3) 0.0681(12) Uani 1 1 d . A .
O7 O 0.053(3) -0.1933(12) 0.508(2) 0.094(6) Uani 0.643(6) 1 d PU A 1
O7' O 0.059(5) -0.161(3) 0.523(5) 0.094(6) Uani 0.357(6) 1 d P A 2
O8 O 0.0182(3) -0.1007(3) 0.4273(3) 0.0635(12) Uani 1 1 d . A .
N1 N 0.4854(3) 0.1775(3) 0.4914(3) 0.0437(11) Uani 1 1 d . . .
N2 N 0.3090(3) 0.0557(3) 0.4668(3) 0.0460(11) Uani 1 1 d . . .
N3 N 0.4043(3) 0.2727(3) 0.3684(3) 0.0463(11) Uani 1 1 d . . .
N4 N 0.3272(4) 0.2725(4) 0.4860(3) 0.0530(12) Uani 1 1 d . . .
N5 N 0.2924(3) 0.2856(4) 0.5477(3) 0.0504(12) Uani 1 1 d . . .
N6 N 0.2109(3) 0.1165(3) 0.3336(3) 0.0461(11) Uani 1 1 d . . .
N7 N 0.3657(4) 0.0579(4) 0.3174(3) 0.0564(13) Uani 1 1 d . . .
N8 N 0.4435(4) 0.0298(4) 0.2977(3) 0.0508(12) Uani 1 1 d . . .
C1 C 0.5737(4) 0.2445(4) 0.5046(3) 0.0469(14) Uani 1 1 d . . .
H1 H 0.5782 0.2837 0.4701 0.056 Uiso 1 1 calc R . .
C2 C 0.6595(4) 0.2610(4) 0.5649(3) 0.0476(14) Uani 1 1 d . . .
C3 C 0.6545(4) 0.2033(4) 0.6157(3) 0.0481(14) Uani 1 1 d . . .
C4 C 0.5644(4) 0.1316(4) 0.6022(3) 0.0495(14) Uani 1 1 d . . .
H4 H 0.5592 0.0898 0.6347 0.059 Uiso 1 1 calc R . .
C5 C 0.4814(4) 0.1206(4) 0.5411(3) 0.0438(13) Uani 1 1 d . . .
C6 C 0.3832(4) 0.0516(4) 0.5274(3) 0.0466(14) Uani 1 1 d . . .
C7 C 0.3612(4) -0.0124(4) 0.5712(4) 0.0508(15) Uani 1 1 d . . .
H7 H 0.4140 -0.0163 0.6111 0.061 Uiso 1 1 calc R . .
C8 C 0.2631(4) -0.0702(4) 0.5570(4) 0.0510(15) Uani 1 1 d . A .
C9 C 0.1880(4) -0.0649(4) 0.4965(4) 0.0523(15) Uani 1 1 d . A .
C10 C 0.2142(4) -0.0036(4) 0.4524(4) 0.0497(15) Uani 1 1 d . . .
H10 H 0.1628 -0.0031 0.4097 0.060 Uiso 1 1 calc R . .
C11 C 0.7531(4) 0.3394(5) 0.5717(4) 0.0554(16) Uani 1 1 d . . .
C12 C 0.9331(5) 0.3975(6) 0.6256(4) 0.079(2) Uani 1 1 d . . .
H12A H 0.9247 0.4635 0.6265 0.094 Uiso 1 1 calc R . .
H12B H 0.9642 0.3757 0.5835 0.094 Uiso 1 1 calc R . .
C13 C 0.9978(5) 0.4023(7) 0.7048(4) 0.088(2) Uani 1 1 d . . .
H13A H 0.9759 0.4396 0.7470 0.132 Uiso 1 1 calc R . .
H13B H 1.0686 0.4357 0.7111 0.132 Uiso 1 1 calc R . .
H13C H 0.9907 0.3347 0.7077 0.132 Uiso 1 1 calc R . .
C14 C 0.7392(5) 0.2174(5) 0.6879(4) 0.0557(16) Uani 1 1 d . . .
C15 C 0.8116(6) 0.3137(7) 0.8216(4) 0.096(3) Uani 1 1 d . . .
H15A H 0.8815 0.3238 0.8179 0.115 Uiso 0.643(6) 1 calc PR A 1
H15B H 0.7929 0.2548 0.8395 0.115 Uiso 0.643(6) 1 calc PR A 1
H15C H 0.8782 0.3608 0.8295 0.115 Uiso 0.357(6) 1 d PR A 2
H15D H 0.8211 0.2509 0.8289 0.115 Uiso 0.357(6) 1 d PR A 2
C16 C 0.8062(14) 0.4024(17) 0.8790(12) 0.137(8) Uani 0.643(6) 1 d P A 1
H16A H 0.8632 0.4598 0.8858 0.205 Uiso 0.643(6) 1 calc PR A 1
H16B H 0.8093 0.3902 0.9297 0.205 Uiso 0.643(6) 1 calc PR A 1
H16C H 0.7427 0.4160 0.8595 0.205 Uiso 0.643(6) 1 calc PR A 1
C16' C 0.760(3) 0.354(3) 0.875(3) 0.137(8) Uani 0.357(6) 1 d P A 2
H16D H 0.7004 0.3015 0.8723 0.205 Uiso 0.357(6) 1 calc PR A 2
H16E H 0.7379 0.4078 0.8601 0.205 Uiso 0.357(6) 1 calc PR A 2
H16F H 0.8052 0.3802 0.9288 0.205 Uiso 0.357(6) 1 calc PR A 2
C17 C 0.2428(5) -0.1319(5) 0.6091(4) 0.0589(16) Uani 1 1 d . . .
C18 C 0.2409(6) -0.2834(6) 0.6366(5) 0.084(2) Uani 1 1 d . . .
H18A H 0.2795 -0.3316 0.6281 0.101 Uiso 1 1 calc R A .
H18B H 0.2669 -0.2421 0.6927 0.101 Uiso 1 1 calc R . .
C19 C 0.1334(7) -0.3380(6) 0.6191(6) 0.105(3) Uani 1 1 d . A .
H19A H 0.0953 -0.2905 0.6299 0.157 Uiso 1 1 calc R . .
H19B H 0.1263 -0.3812 0.6524 0.157 Uiso 1 1 calc R . .
H19C H 0.1071 -0.3785 0.5635 0.157 Uiso 1 1 calc R . .
C20 C 0.0817(5) -0.1231(5) 0.4806(4) 0.0652(18) Uani 1 1 d U . .
C21 C -0.0900(5) -0.1528(5) 0.4097(5) 0.080(2) Uani 1 1 d . . .
H21A H -0.1137 -0.1328 0.4566 0.096 Uiso 1 1 calc R A .
H21B H -0.1021 -0.2257 0.3940 0.096 Uiso 1 1 calc R . .
C22 C -0.1440(5) -0.1238(6) 0.3438(5) 0.086(2) Uani 1 1 d . A .
H22A H -0.1336 -0.0519 0.3610 0.129 Uiso 1 1 calc R . .
H22B H -0.2163 -0.1591 0.3283 0.129 Uiso 1 1 calc R . .
H22C H -0.1175 -0.1413 0.2987 0.129 Uiso 1 1 calc R . .
C23 C 0.4427(4) 0.2666(5) 0.3059(3) 0.0493(14) Uani 1 1 d . . .
H23 H 0.4543 0.2059 0.2823 0.059 Uiso 1 1 calc R . .
C24 C 0.4655(4) 0.3433(4) 0.2752(3) 0.0501(14) Uani 1 1 d . . .
H24 H 0.4931 0.3354 0.2319 0.060 Uiso 1 1 calc R . .
C25 C 0.4481(4) 0.4329(4) 0.3077(3) 0.0474(14) Uani 1 1 d . . .
C26 C 0.4130(4) 0.4411(4) 0.3736(3) 0.0510(15) Uani 1 1 d . . .
H26 H 0.4037 0.5022 0.3991 0.061 Uiso 1 1 calc R . .
C27 C 0.3914(4) 0.3619(4) 0.4024(3) 0.0462(14) Uani 1 1 d . . .
C28 C 0.3515(4) 0.3609(5) 0.4691(4) 0.0541(15) Uani 1 1 d . . .
C29 C 0.3278(5) 0.4315(5) 0.5232(4) 0.0606(17) Uani 1 1 d . . .
H29 H 0.3354 0.4993 0.5268 0.073 Uiso 1 1 calc R . .
C30 C 0.2907(5) 0.3799(5) 0.5702(4) 0.0560(16) Uani 1 1 d . . .
C31 C 0.2517(5) 0.4195(5) 0.6351(5) 0.0648(18) Uani 1 1 d . . .
C32 C 0.4669(4) 0.5141(4) 0.2740(3) 0.0526(15) Uani 1 1 d . . .
C33 C 0.4864(5) 0.6140(5) 0.3087(4) 0.0586(16) Uani 1 1 d . . .
H33 H 0.4898 0.6425 0.3622 0.070 Uiso 1 1 calc R . .
C34 C 0.5009(5) 0.6706(5) 0.2572(4) 0.0692(19) Uani 1 1 d . . .
H34 H 0.5153 0.7409 0.2731 0.083 Uiso 1 1 calc R . .
C35 C 0.4924(6) 0.6158(5) 0.1827(5) 0.077(2) Uani 1 1 d . A .
C36 C 0.5032(7) 0.6467(7) 0.1121(5) 0.108(3) Uani 1 1 d DU . .
H36A H 0.5244 0.7204 0.1290 0.130 Uiso 0.643(6) 1 calc PR A 1
H36B H 0.4352 0.6235 0.0739 0.130 Uiso 0.643(6) 1 calc PR A 1
H36C H 0.4815 0.5862 0.0659 0.130 Uiso 0.357(6) 1 d PR A 2
H36D H 0.4567 0.6864 0.1021 0.130 Uiso 0.357(6) 1 d PR A 2
C37 C 0.5735(9) 0.6138(12) 0.0688(7) 0.120(4) Uani 0.643(6) 1 d PDU A 1
H37A H 0.5540 0.5402 0.0501 0.144 Uiso 0.643(6) 1 calc PR A 1
H37B H 0.5692 0.6376 0.0222 0.144 Uiso 0.643(6) 1 calc PR A 1
C38 C 0.6767(9) 0.6537(19) 0.1209(10) 0.150(5) Uani 0.643(6) 1 d PDU A 1
H38A H 0.6847 0.6236 0.1641 0.180 Uiso 0.643(6) 1 calc PR A 1
H38B H 0.6954 0.7268 0.1440 0.180 Uiso 0.643(6) 1 calc PR A 1
C39 C 0.7406(9) 0.625(2) 0.0672(10) 0.196(8) Uani 0.643(6) 1 d PDU A 1
H39A H 0.7164 0.5525 0.0395 0.235 Uiso 0.643(6) 1 calc PR A 1
H39B H 0.7379 0.6607 0.0276 0.235 Uiso 0.643(6) 1 calc PR A 1
C40 C 0.8437(11) 0.654(3) 0.1194(11) 0.254(11) Uani 0.643(6) 1 d PDU A 1
H40A H 0.8453 0.6242 0.1628 0.305 Uiso 0.643(6) 1 calc PR A 1
H40B H 0.8711 0.7272 0.1424 0.305 Uiso 0.643(6) 1 calc PR A 1
C41 C 0.9033(12) 0.614(3) 0.0674(11) 0.233(12) Uani 0.643(6) 1 d PDU A 1
H41A H 0.9736 0.6305 0.0987 0.350 Uiso 0.643(6) 1 calc PR A 1
H41B H 0.9011 0.6451 0.0251 0.350 Uiso 0.643(6) 1 calc PR A 1
H41C H 0.8742 0.5421 0.0444 0.350 Uiso 0.643(6) 1 calc PR A 1
C37' C 0.6065(12) 0.7032(14) 0.1172(17) 0.120(4) Uani 0.357(6) 1 d PD A 2
H37C H 0.6407 0.7513 0.1706 0.144 Uiso 0.357(6) 1 calc PR A 2
H37D H 0.6047 0.7400 0.0782 0.144 Uiso 0.357(6) 1 calc PR A 2
C38' C 0.6595(16) 0.6267(19) 0.100(3) 0.150(5) Uani 0.357(6) 1 d PD A 2
H38C H 0.6252 0.5777 0.0466 0.180 Uiso 0.357(6) 1 calc PR A 2
H38D H 0.6638 0.5912 0.1394 0.180 Uiso 0.357(6) 1 calc PR A 2
C39' C 0.7626(15) 0.688(3) 0.103(3) 0.196(8) Uani 0.357(6) 1 d PD A 2
H39C H 0.7577 0.7266 0.0657 0.235 Uiso 0.357(6) 1 calc PR A 2
H39D H 0.7981 0.7347 0.1572 0.235 Uiso 0.357(6) 1 calc PR A 2
C40' C 0.8157(19) 0.613(3) 0.081(3) 0.254(11) Uani 0.357(6) 1 d PD A 2
H40C H 0.7945 0.5799 0.0238 0.305 Uiso 0.357(6) 1 calc PR A 2
H40D H 0.8034 0.5614 0.1082 0.305 Uiso 0.357(6) 1 calc PR A 2
C41' C 0.9252(14) 0.676(4) 0.111(2) 0.233(12) Uani 0.357(6) 1 d PD A 2
H41D H 0.9680 0.6343 0.0973 0.350 Uiso 0.357(6) 1 calc PR A 2
H41E H 0.9443 0.7060 0.1681 0.350 Uiso 0.357(6) 1 calc PR A 2
H41F H 0.9341 0.7286 0.0858 0.350 Uiso 0.357(6) 1 calc PR A 2
C42 C 0.1309(4) 0.1448(5) 0.3490(4) 0.0546(16) Uani 1 1 d . . .
H42 H 0.1413 0.1925 0.3982 0.065 Uiso 1 1 calc R . .
C43 C 0.0358(5) 0.1080(5) 0.2969(4) 0.0593(17) Uani 1 1 d . . .
H43 H -0.0180 0.1293 0.3110 0.071 Uiso 1 1 calc R . .
C44 C 0.0179(4) 0.0392(5) 0.2229(4) 0.0548(16) Uani 1 1 d . . .
C45 C 0.1000(4) 0.0097(5) 0.2067(4) 0.0559(16) Uani 1 1 d . . .
H45 H 0.0912 -0.0374 0.1574 0.067 Uiso 1 1 calc R . .
C46 C 0.1940(4) 0.0485(4) 0.2616(3) 0.0477(14) Uani 1 1 d . . .
C47 C 0.2829(5) 0.0224(5) 0.2517(4) 0.0593(17) Uani 1 1 d . . .
C48 C 0.3103(6) -0.0290(5) 0.1881(4) 0.0716(19) Uani 1 1 d . . .
H48 H 0.2694 -0.0627 0.1354 0.086 Uiso 1 1 calc R . .
C49 C 0.4123(6) -0.0192(6) 0.2207(4) 0.070(2) Uani 1 1 d . A .
C50 C 0.4801(7) -0.0566(7) 0.1812(5) 0.080(2) Uani 1 1 d . . .
C51 C -0.0832(5) 0.0008(5) 0.1652(4) 0.0630(18) Uani 1 1 d . . .
C52 C -0.1737(5) -0.0026(7) 0.1762(5) 0.087(2) Uani 1 1 d . . .
H52 H -0.1833 0.0212 0.2265 0.105 Uiso 1 1 calc R . .
C53 C -0.2529(6) -0.0448(7) 0.1062(5) 0.093(3) Uani 1 1 d . . .
H53 H -0.3211 -0.0508 0.1054 0.111 Uiso 1 1 calc R . .
C54 C -0.2277(5) -0.0752(7) 0.0424(5) 0.084(2) Uani 1 1 d . . .
C55 C -0.2966(7) -0.1216(10) -0.0403(5) 0.144(5) Uani 1 1 d . . .
H55A H -0.3483 -0.1814 -0.0419 0.173 Uiso 1 1 calc R . .
H55B H -0.3322 -0.0740 -0.0532 0.173 Uiso 1 1 calc R . .
C56 C -0.2481(8) -0.1508(10) -0.1022(6) 0.122(4) Uani 1 1 d . . .
H56A H -0.2938 -0.1568 -0.1534 0.146 Uiso 1 1 calc R . .
H56B H -0.1856 -0.0965 -0.0920 0.146 Uiso 1 1 calc R . .
C57 C -0.2228(9) -0.2409(9) -0.1093(6) 0.137(4) Uani 1 1 d U A .
H57A H -0.2840 -0.2949 -0.1159 0.165 Uiso 1 1 calc R . .
H57B H -0.1727 -0.2336 -0.0597 0.165 Uiso 1 1 calc R . .
C58 C -0.1787(9) -0.2722(8) -0.1794(7) 0.138(4) Uani 1 1 d DU . .
H58A H -0.2207 -0.2660 -0.2277 0.166 Uiso 0.643(6) 1 calc PR A 1
H58B H -0.1093 -0.2279 -0.1674 0.166 Uiso 0.643(6) 1 calc PR A 1
H58C H -0.2380 -0.2985 -0.2268 0.166 Uiso 0.357(6) 1 d PR A 2
H58D H -0.1386 -0.2086 -0.1827 0.166 Uiso 0.357(6) 1 d PR A 2
C59 C -0.1775(18) -0.3775(11) -0.1926(18) 0.177(11) Uani 0.643(6) 1 d PDU A 1
H59A H -0.2457 -0.4228 -0.2020 0.212 Uiso 0.643(6) 1 calc PR A 1
H59B H -0.1301 -0.3842 -0.1472 0.212 Uiso 0.643(6) 1 calc PR A 1
C60 C -0.1419(19) -0.398(4) -0.2652(16) 0.230(19) Uani 0.643(6) 1 d PD A 1
H60A H -0.1375 -0.4658 -0.2794 0.344 Uiso 0.643(6) 1 calc PR A 1
H60B H -0.0752 -0.3506 -0.2546 0.344 Uiso 0.643(6) 1 calc PR A 1
H60C H -0.1899 -0.3899 -0.3089 0.344 Uiso 0.643(6) 1 calc PR A 1
C59' C -0.125(3) -0.347(3) -0.204(3) 0.177(11) Uani 0.357(6) 1 d PD A 2
H59C H -0.1722 -0.4111 -0.2078 0.212 Uiso 0.357(6) 1 calc PR A 2
H59D H -0.0678 -0.3320 -0.1566 0.212 Uiso 0.357(6) 1 calc PR A 2
C60' C -0.083(4) -0.370(7) -0.272(3) 0.230(19) Uani 0.357(6) 1 d PD A 2
H60D H -0.0491 -0.4214 -0.2679 0.344 Uiso 0.357(6) 1 calc PR A 2
H60E H -0.0337 -0.3101 -0.2711 0.344 Uiso 0.357(6) 1 calc PR A 2
H60F H -0.1374 -0.3950 -0.3214 0.344 Uiso 0.357(6) 1 calc PR A 2
F1 F 0.2580(3) 0.3742(3) 0.6893(2) 0.0806(12) Uani 1 1 d . . .
F2 F 0.3000(3) 0.5170(3) 0.6726(3) 0.0821(12) Uani 1 1 d . . .
F3 F 0.1542(3) 0.4160(3) 0.6105(3) 0.0897(13) Uani 1 1 d . . .
F4 F 0.5416(4) -0.0937(4) 0.2203(3) 0.0977(15) Uani 1 1 d . A .
F5 F 0.4401(10) -0.1119(12) 0.1064(6) 0.116(5) Uani 0.643(6) 1 d P A 1
F6 F 0.5533(8) 0.0265(8) 0.1749(7) 0.118(3) Uani 0.643(6) 1 d P A 1
F5' F 0.421(2) -0.148(2) 0.1321(12) 0.116(5) Uani 0.357(6) 1 d P A 2
F6' F 0.5067(19) -0.0297(16) 0.1316(17) 0.118(3) Uani 0.357(6) 1 d P A 2
C61 C 0.0865(12) 0.8010(12) 0.9925(10) 0.205(7) Uiso 1 1 d D . .
H61A H 0.0136 0.7901 0.9738 0.307 Uiso 1 1 calc R . .
H61B H 0.1213 0.8724 1.0162 0.307 Uiso 1 1 calc R . .
H61C H 0.1002 0.7670 1.0319 0.307 Uiso 1 1 calc R . .
C62 C 0.1232(17) 0.7607(17) 0.9252(13) 0.287(11) Uiso 1 1 d D A .
H62A H 0.0829 0.6897 0.9017 0.344 Uiso 1 1 calc R . .
H62B H 0.1031 0.7939 0.8858 0.344 Uiso 1 1 calc R . .
C63 C 0.2241(17) 0.7635(19) 0.9298(14) 0.287(11) Uiso 1 1 d D . .
H63A H 0.2371 0.7144 0.9567 0.345 Uiso 0.643(6) 1 calc PR A 1
H63B H 0.2655 0.8296 0.9673 0.345 Uiso 0.643(6) 1 calc PR A 1
H63C H 0.2628 0.7642 0.9820 0.345 Uiso 0.357(6) 1 d PR A 2
H63D H 0.2611 0.8191 0.9148 0.345 Uiso 0.357(6) 1 d PR A 2
C64 C 0.272(2) 0.747(2) 0.8628(17) 0.241(12) Uiso 0.643(6) 1 d PD A 1
H64A H 0.2483 0.6752 0.8341 0.289 Uiso 0.643(6) 1 calc PR A 1
H64B H 0.2443 0.7806 0.8259 0.289 Uiso 0.643(6) 1 calc PR A 1
C65 C 0.3852(19) 0.7803(19) 0.8785(16) 0.213(10) Uiso 0.643(6) 1 d PD A 1
H65A H 0.4058 0.7717 0.8294 0.256 Uiso 0.643(6) 1 calc PR A 1
H65B H 0.4171 0.8497 0.9137 0.256 Uiso 0.643(6) 1 calc PR A 1
C64' C 0.198(3) 0.667(3) 0.869(3) 0.241(12) Uiso 0.357(6) 1 d PD A 2
H64C H 0.1573 0.6127 0.8838 0.289 Uiso 0.357(6) 1 calc PR A 2
H64D H 0.1615 0.6675 0.8172 0.289 Uiso 0.357(6) 1 calc PR A 2
C65' C 0.298(2) 0.655(3) 0.870(3) 0.213(10) Uiso 0.357(6) 1 d PD A 2
H65C H 0.2913 0.5868 0.8737 0.256 Uiso 0.357(6) 1 calc PR A 2
H65D H 0.2997 0.6489 0.8147 0.256 Uiso 0.357(6) 1 calc PR A 2
C66 C 0.4029(14) 0.7098(14) 0.9161(11) 0.229(8) Uiso 1 1 d D . .
H66A H 0.3885 0.7259 0.9670 0.343 Uiso 0.643(6) 1 calc PR A 1
H66B H 0.4737 0.7109 0.9245 0.343 Uiso 0.643(6) 1 calc PR A 1
H66C H 0.3589 0.6433 0.8830 0.343 Uiso 0.643(6) 1 calc PR A 1
H66D H 0.4131 0.7195 0.9726 0.343 Uiso 0.357(6) 1 d PR A 2
H66E H 0.4172 0.7746 0.9070 0.343 Uiso 0.357(6) 1 d PR A 2
H66F H 0.4485 0.6744 0.8978 0.343 Uiso 0.357(6) 1 d PR A 2

loop_
_atom_site_aniso_label
_atom_site_aniso_U_11
_atom_site_aniso_U_22
_atom_site_aniso_U_33
_atom_site_aniso_U_23
_atom_site_aniso_U_13
_atom_site_aniso_U_12
Ru1 0.0435(3) 0.0418(3) 0.0467(3) 0.0151(2) 0.0104(2) 0.0117(2)
S1 0.1241(17) 0.0537(10) 0.0569(11) 0.0232(9) 0.0318(11) 0.0193(11)
S2 0.0608(12) 0.166(2) 0.0540(11) 0.0106(13) 0.0009(9) 0.0243(13)
O1 0.056(3) 0.052(3) 0.080(3) 0.025(2) 0.012(2) 0.007(2)
O2 0.043(2) 0.086(3) 0.081(3) 0.041(3) 0.014(2) 0.015(2)
O3 0.066(3) 0.079(3) 0.078(3) 0.031(3) -0.001(2) 0.025(3)
O4 0.066(3) 0.091(4) 0.053(3) 0.005(3) 0.006(2) 0.027(3)
O5 0.101(10) 0.065(4) 0.089(9) 0.036(5) 0.053(9) 0.034(8)
O5' 0.101(10) 0.065(4) 0.089(9) 0.036(5) 0.053(9) 0.034(8)
O6 0.089(3) 0.059(3) 0.083(3) 0.037(2) 0.047(3) 0.035(3)
O7 0.058(5) 0.067(13) 0.174(16) 0.080(15) 0.027(8) 0.013(12)
O7' 0.058(5) 0.067(13) 0.174(16) 0.080(15) 0.027(8) 0.013(12)
O8 0.045(2) 0.055(3) 0.085(3) 0.024(2) 0.015(2) 0.004(2)
N1 0.042(3) 0.044(3) 0.049(3) 0.017(2) 0.017(2) 0.015(2)
N2 0.042(3) 0.043(3) 0.053(3) 0.016(2) 0.013(2) 0.011(2)
N3 0.040(3) 0.049(3) 0.046(3) 0.013(2) 0.009(2) 0.010(2)
N4 0.059(3) 0.053(3) 0.053(3) 0.020(3) 0.019(3) 0.022(3)
N5 0.049(3) 0.051(3) 0.047(3) 0.009(2) 0.012(2) 0.014(2)
N6 0.050(3) 0.041(3) 0.043(3) 0.012(2) 0.008(2) 0.011(2)
N7 0.062(3) 0.061(3) 0.051(3) 0.021(3) 0.014(3) 0.025(3)
N8 0.052(3) 0.059(3) 0.055(3) 0.024(3) 0.024(2) 0.026(3)
C1 0.044(3) 0.051(4) 0.050(3) 0.020(3) 0.017(3) 0.014(3)
C2 0.042(3) 0.045(3) 0.056(4) 0.016(3) 0.014(3) 0.011(3)
C3 0.046(3) 0.052(4) 0.050(3) 0.016(3) 0.016(3) 0.021(3)
C4 0.049(3) 0.049(3) 0.052(3) 0.018(3) 0.016(3) 0.014(3)
C5 0.041(3) 0.045(3) 0.048(3) 0.016(3) 0.013(3) 0.017(3)
C6 0.051(3) 0.047(3) 0.046(3) 0.018(3) 0.016(3) 0.018(3)
C7 0.052(4) 0.052(4) 0.054(4) 0.019(3) 0.019(3) 0.020(3)
C8 0.054(4) 0.045(3) 0.060(4) 0.020(3) 0.024(3) 0.016(3)
C9 0.050(3) 0.041(3) 0.066(4) 0.014(3) 0.020(3) 0.014(3)
C10 0.044(3) 0.045(3) 0.059(4) 0.020(3) 0.011(3) 0.011(3)
C11 0.050(4) 0.056(4) 0.054(4) 0.011(3) 0.014(3) 0.013(3)
C12 0.039(4) 0.107(6) 0.083(5) 0.036(5) 0.015(3) 0.004(4)
C13 0.053(4) 0.126(7) 0.070(5) 0.028(5) 0.011(4) 0.008(4)
C14 0.046(3) 0.066(4) 0.055(4) 0.023(4) 0.014(3) 0.011(3)
C15 0.081(5) 0.132(8) 0.048(4) 0.013(5) -0.002(4) 0.018(5)
C16 0.100(17) 0.16(2) 0.068(7) -0.029(13) -0.033(12) 0.005(11)
C16' 0.100(17) 0.16(2) 0.068(7) -0.029(13) -0.033(12) 0.005(11)
C17 0.064(4) 0.051(4) 0.064(4) 0.018(3) 0.028(3) 0.015(3)
C18 0.113(7) 0.076(5) 0.111(6) 0.063(5) 0.066(5) 0.050(5)
C19 0.130(8) 0.080(6) 0.113(7) 0.056(5) 0.039(6) 0.016(6)
C20 0.063(4) 0.054(4) 0.088(5) 0.035(4) 0.026(4) 0.020(3)
C21 0.049(4) 0.061(4) 0.123(7) 0.033(4) 0.016(4) 0.008(3)
C22 0.057(4) 0.077(5) 0.108(6) 0.020(5) 0.012(4) 0.010(4)
C23 0.046(3) 0.053(4) 0.049(3) 0.018(3) 0.011(3) 0.016(3)
C24 0.057(4) 0.050(4) 0.045(3) 0.021(3) 0.017(3) 0.011(3)
C25 0.047(3) 0.047(3) 0.047(3) 0.019(3) 0.012(3) 0.008(3)
C26 0.053(3) 0.047(4) 0.049(4) 0.012(3) 0.008(3) 0.015(3)
C27 0.043(3) 0.047(3) 0.044(3) 0.014(3) 0.008(3) 0.009(3)
C28 0.052(4) 0.052(4) 0.054(4) 0.015(3) 0.009(3) 0.016(3)
C29 0.064(4) 0.050(4) 0.064(4) 0.017(3) 0.017(3) 0.012(3)
C30 0.058(4) 0.054(4) 0.062(4) 0.020(3) 0.024(3) 0.018(3)
C31 0.055(4) 0.044(4) 0.086(5) 0.007(4) 0.026(4) 0.006(3)
C32 0.056(4) 0.047(4) 0.051(4) 0.014(3) 0.014(3) 0.010(3)
C33 0.066(4) 0.051(4) 0.064(4) 0.023(3) 0.026(3) 0.016(3)
C34 0.089(5) 0.051(4) 0.078(5) 0.027(4) 0.039(4) 0.020(4)
C35 0.111(6) 0.063(5) 0.074(5) 0.038(4) 0.038(4) 0.031(4)
C36 0.189(9) 0.083(6) 0.087(6) 0.053(5) 0.071(6) 0.048(6)
C37 0.162(10) 0.122(11) 0.100(10) 0.057(8) 0.062(8) 0.040(10)
C38 0.177(10) 0.199(15) 0.092(13) 0.064(11) 0.043(8) 0.068(11)
C39 0.134(11) 0.29(2) 0.131(17) 0.069(15) 0.057(11) -0.009(16)
C40 0.166(14) 0.44(3) 0.15(2) 0.10(2) 0.046(13) 0.08(2)
C41 0.124(14) 0.42(4) 0.109(18) 0.06(2) -0.022(12) 0.06(2)
C37' 0.162(10) 0.122(11) 0.100(10) 0.057(8) 0.062(8) 0.040(10)
C38' 0.177(10) 0.199(15) 0.092(13) 0.064(11) 0.043(8) 0.068(11)
C39' 0.134(11) 0.29(2) 0.131(17) 0.069(15) 0.057(11) -0.009(16)
C40' 0.166(14) 0.44(3) 0.15(2) 0.10(2) 0.046(13) 0.08(2)
C41' 0.124(14) 0.42(4) 0.109(18) 0.06(2) -0.022(12) 0.06(2)
C42 0.055(4) 0.053(4) 0.048(3) 0.007(3) 0.008(3) 0.017(3)
C43 0.050(4) 0.068(4) 0.062(4) 0.020(4) 0.016(3) 0.023(3)
C44 0.050(4) 0.063(4) 0.047(4) 0.015(3) 0.010(3) 0.015(3)
C45 0.052(4) 0.060(4) 0.048(3) 0.009(3) 0.012(3) 0.013(3)
C46 0.043(3) 0.050(3) 0.050(3) 0.016(3) 0.010(3) 0.015(3)
C47 0.072(4) 0.053(4) 0.050(4) 0.015(3) 0.012(3) 0.020(3)
C48 0.081(5) 0.073(5) 0.059(4) 0.016(4) 0.017(4) 0.027(4)
C49 0.090(5) 0.087(5) 0.059(4) 0.032(4) 0.032(4) 0.057(4)
C50 0.092(6) 0.100(6) 0.068(5) 0.032(5) 0.034(5) 0.049(5)
C51 0.056(4) 0.081(5) 0.045(4) 0.017(3) 0.008(3) 0.016(3)
C52 0.057(5) 0.128(7) 0.067(5) 0.016(5) 0.014(4) 0.027(5)
C53 0.051(4) 0.141(8) 0.075(6) 0.031(5) 0.009(4) 0.022(5)
C54 0.056(4) 0.114(7) 0.067(5) 0.021(5) 0.003(4) 0.020(4)
C55 0.083(6) 0.248(15) 0.066(6) 0.030(7) -0.013(5) 0.034(8)
C56 0.109(8) 0.149(10) 0.077(7) 0.023(7) -0.002(6) 0.023(7)
C57 0.151(10) 0.124(9) 0.082(6) 0.029(6) -0.019(6) -0.009(7)
C58 0.139(9) 0.108(7) 0.132(8) 0.016(7) -0.012(7) 0.039(7)
C59 0.15(2) 0.118(12) 0.207(17) 0.029(14) -0.023(18) 0.038(14)
C60 0.17(3) 0.27(4) 0.161(15) -0.093(18) -0.02(2) 0.14(4)
C59' 0.15(2) 0.118(12) 0.207(17) 0.029(14) -0.023(18) 0.038(14)
C60' 0.17(3) 0.27(4) 0.161(15) -0.093(18) -0.02(2) 0.14(4)
F1 0.106(3) 0.071(3) 0.071(3) 0.023(2) 0.046(2) 0.019(2)
F2 0.088(3) 0.052(2) 0.099(3) 0.012(2) 0.037(2) 0.009(2)
F3 0.056(2) 0.103(3) 0.102(3) 0.011(3) 0.033(2) 0.023(2)
F4 0.115(4) 0.128(4) 0.086(3) 0.041(3) 0.040(3) 0.084(3)
F5 0.129(7) 0.181(14) 0.053(7) 0.017(5) 0.034(5) 0.090(9)
F6 0.138(9) 0.092(8) 0.163(11) 0.050(7) 0.104(8) 0.040(6)
F5' 0.129(7) 0.181(14) 0.053(7) 0.017(5) 0.034(5) 0.090(9)
F6' 0.138(9) 0.092(8) 0.163(11) 0.050(7) 0.104(8) 0.040(6)

loop_
_atom_type_symbol
_atom_type_description
_atom_type_scat_dispersion_real
_atom_type_scat_dispersion_imag
_atom_type_scat_source
C C 0.0033 0.0016 'International Tables Vol C Tables 4.2.6.8 and 6.1.1.4'
H H 0.0000 0.0000 'International Tables Vol C Tables 4.2.6.8 and 6.1.1.4'
N N 0.0061 0.0033 'International Tables Vol C Tables 4.2.6.8 and 6.1.1.4'
O O 0.0106 0.0060 'International Tables Vol C Tables 4.2.6.8 and 6.1.1.4'
F F 0.0171 0.0103 'International Tables Vol C Tables 4.2.6.8 and 6.1.1.4'
S S 0.1246 0.1234 'International Tables Vol C Tables 4.2.6.8 and 6.1.1.4'
Ru Ru -1.2594 0.8363 'International Tables Vol C Tables 4.2.6.8 and 6.1.1.4'

loop_
_geom_angle_atom_site_label_1
_geom_angle_atom_site_label_2
_geom_angle_atom_site_label_3
_geom_angle
N1 Ru1 N2 79.34(18)
N1 Ru1 N7 99.86(18)
N2 Ru1 N7 95.9(2)
N1 Ru1 N4 90.83(18)
N2 Ru1 N4 96.0(2)
N7 Ru1 N4 165.30(19)
N1 Ru1 N6 171.88(18)
N2 Ru1 N6 92.94(18)
N7 Ru1 N6 78.24(19)
N4 Ru1 N6 92.52(19)
N1 Ru1 N3 96.89(17)
N2 Ru1 N3 173.47(18)
N7 Ru1 N3 90.0(2)
N4 Ru1 N3 78.6(2)
N6 Ru1 N3 91.02(17)
C32 S1 C35 92.8(3)
C51 S2 C54 92.7(4)
C11 O2 C12 117.3(5)
C14 O4 C15 116.1(6)
C17 O6 C18 117.0(5)
C20 O8 C21 116.3(5)
C1 N1 C5 116.5(5)
C1 N1 Ru1 127.6(4)
C5 N1 Ru1 115.8(3)
C10 N2 C6 117.4(5)
C10 N2 Ru1 126.5(4)
C6 N2 Ru1 116.0(4)
C23 N3 C27 116.6(5)
C23 N3 Ru1 126.6(4)
C27 N3 Ru1 116.6(4)
N5 N4 C28 109.4(5)
N5 N4 Ru1 136.2(4)
C28 N4 Ru1 114.5(4)
N4 N5 C30 108.0(5)
C42 N6 C46 117.1(5)
C42 N6 Ru1 126.0(4)
C46 N6 Ru1 116.7(4)
N8 N7 C47 109.1(5)
N8 N7 Ru1 134.4(4)
C47 N7 Ru1 115.4(4)
C49 N8 N7 107.6(5)
N1 C1 C2 124.7(5)
C1 C2 C3 118.5(5)
C1 C2 C11 118.0(5)
C3 C2 C11 123.5(5)
C4 C3 C2 118.1(5)
C4 C3 C14 117.0(5)
C2 C3 C14 124.7(5)
C3 C4 C5 119.8(6)
N1 C5 C4 122.4(5)
N1 C5 C6 115.1(5)
C4 C5 C6 122.4(5)
N2 C6 C7 121.1(5)
N2 C6 C5 113.8(5)
C7 C6 C5 125.1(5)
C8 C7 C6 120.4(5)
C7 C8 C9 118.3(6)
C7 C8 C17 118.2(5)
C9 C8 C17 123.4(5)
C10 C9 C8 119.1(5)
C10 C9 C20 120.6(6)
C8 C9 C20 120.3(6)
N2 C10 C9 123.5(5)
O1 C11 O2 125.5(6)
O1 C11 C2 123.6(6)
O2 C11 C2 110.9(6)
O2 C12 C13 105.7(6)
O3 C14 O4 125.9(6)
O3 C14 C3 125.3(6)
O4 C14 C3 108.7(5)
O4 C15 C16' 102.9(17)
O4 C15 C16 109.9(11)
C16' C15 C16 32.7(19)
O5 C17 O5' 31.7(10)
O5 C17 O6 126.4(9)
O5' C17 O6 114.7(14)
O5 C17 C8 119.2(8)
O5' C17 C8 125.4(15)
O6 C17 C8 113.8(6)
C19 C18 O6 112.2(7)
O7' C20 O7 21(4)
O7' C20 O8 125(4)
O7 C20 O8 122.4(17)
O7' C20 C9 120(4)
O7 C20 C9 124.7(17)
O8 C20 C9 112.6(6)
O8 C21 C22 106.4(6)
N3 C23 C24 123.5(6)
C23 C24 C25 119.8(6)
C26 C25 C24 116.9(5)
C26 C25 C32 122.0(6)
C24 C25 C32 121.1(5)
C27 C26 C25 121.1(6)
N3 C27 C26 121.9(5)
N3 C27 C28 112.2(5)
C26 C27 C28 125.9(6)
N4 C28 C29 107.7(6)
N4 C28 C27 117.9(5)
C29 C28 C27 134.4(6)
C30 C29 C28 103.9(6)
N5 C30 C29 111.0(6)
N5 C30 C31 123.1(6)
C29 C30 C31 126.0(6)
F1 C31 F3 106.5(6)
F1 C31 F2 106.7(6)
F3 C31 F2 103.8(5)
F1 C31 C30 114.4(6)
F3 C31 C30 112.8(6)
F2 C31 C30 111.9(6)
C33 C32 C25 129.4(6)
C33 C32 S1 109.9(5)
C25 C32 S1 120.7(4)
C32 C33 C34 113.4(6)
C35 C34 C33 114.2(6)
C34 C35 C36 130.8(7)
C34 C35 S1 109.6(5)
C36 C35 S1 119.5(6)
C37' C36 C35 115.5(13)
C37' C36 C37 51.5(10)
C35 C36 C37 119.9(8)
C38 C37 C36 109.6(8)
C37 C38 C39 104.0(8)
C40 C39 C38 105.5(9)
C39 C40 C41 104.8(9)
C36 C37' C38' 105.1(9)
C37' C38' C39' 102.6(9)
C40' C39' C38' 103.8(9)
C39' C40' C41' 101.9(9)
N6 C42 C43 123.3(6)
C42 C43 C44 120.1(6)
C45 C44 C43 116.9(5)
C45 C44 C51 122.1(6)
C43 C44 C51 121.0(6)
C46 C45 C44 120.5(6)
N6 C46 C45 122.1(5)
N6 C46 C47 112.7(5)
C45 C46 C47 125.2(6)
N7 C47 C48 108.2(6)
N7 C47 C46 116.5(5)
C48 C47 C46 135.2(6)
C47 C48 C49 103.8(6)
N8 C49 C48 111.2(6)
N8 C49 C50 120.8(7)
C48 C49 C50 127.9(7)
F6' C50 F4 114.6(14)
F6' C50 F5 59.6(13)
F4 C50 F5 111.8(8)
F6' C50 F5' 94.7(14)
F4 C50 F5' 92.4(12)
F5 C50 F5' 35.7(9)
F6' C50 F6 41.8(13)
F4 C50 F6 99.3(8)
F5 C50 F6 101.4(9)
F5' C50 F6 135.7(11)
F6' C50 C49 124.6(12)
F4 C50 C49 116.4(7)
F5 C50 C49 116.4(9)
F5' C50 C49 103.5(12)
F6 C50 C49 108.8(8)
C52 C51 C44 130.1(6)
C52 C51 S2 109.3(5)
C44 C51 S2 120.7(5)
C51 C52 C53 113.2(7)
C54 C53 C52 116.0(7)
C53 C54 C55 127.2(8)
C53 C54 S2 108.8(6)
C55 C54 S2 124.0(7)
C56 C55 C54 116.1(8)
C57 C56 C55 116.3(12)
C56 C57 C58 114.1(10)
C59 C58 C59' 34(2)
C59 C58 C57 109.2(15)
C59' C58 C57 135(3)
C58 C59 C60 102(2)
C58 C59' C60' 131(4)
C63 C62 C61 125(2)
C62 C63 C64' 95(2)
C62 C63 C64 128(2)
C64' C63 C64 57(2)
C65 C64 C63 121(3)
C66 C65 C64 95(2)
C65' C64' C63 102(3)
C66 C65' C64' 136(4)
C65 C66 C65' 83(3)

loop_
_geom_bond_atom_site_label_1
_geom_bond_atom_site_label_2
_geom_bond_distance
Ru1 N1 2.022(4)
Ru1 N2 2.030(5)
Ru1 N7 2.031(5)
Ru1 N4 2.044(5)
Ru1 N6 2.067(4)
Ru1 N3 2.085(5)
S1 C32 1.734(6)
S1 C35 1.738(7)
S2 C51 1.716(7)
S2 C54 1.733(7)
O1 C11 1.197(7)
O2 C11 1.330(7)
O2 C12 1.473(7)
O3 C14 1.184(7)
O4 C14 1.330(8)
O4 C15 1.448(8)
O5 C17 1.232(16)
O5' C17 1.26(3)
O6 C17 1.307(7)
O6 C18 1.471(8)
O7 C20 1.26(3)
O7' C20 1.11(6)
O8 C20 1.336(8)
O8 C21 1.473(7)
N1 C1 1.331(7)
N1 C5 1.372(7)
N2 C10 1.352(7)
N2 C6 1.380(7)
N3 C23 1.360(7)
N3 C27 1.367(7)
N4 N5 1.315(7)
N4 C28 1.378(8)
N5 C30 1.339(8)
N6 C42 1.356(7)
N6 C46 1.372(7)
N7 N8 1.351(6)
N7 C47 1.378(7)
N8 C49 1.334(8)
C1 C2 1.385(8)
C2 C3 1.398(8)
C2 C11 1.497(8)
C3 C4 1.382(8)
C3 C14 1.517(8)
C4 C5 1.387(7)
C5 C6 1.448(8)
C6 C7 1.394(8)
C7 C8 1.383(8)
C8 C9 1.393(8)
C8 C17 1.489(9)
C9 C10 1.382(8)
C9 C20 1.477(9)
C12 C13 1.516(9)
C15 C16' 1.44(5)
C15 C16 1.48(2)
C18 C19 1.474(11)
C21 C22 1.490(10)
C23 C24 1.372(8)
C24 C25 1.394(8)
C25 C26 1.388(8)
C25 C32 1.459(8)
C26 C27 1.378(8)
C27 C28 1.454(8)
C28 C29 1.396(9)
C29 C30 1.382(9)
C30 C31 1.464(9)
C31 F1 1.318(8)
C31 F3 1.347(7)
C31 F2 1.349(7)
C32 C33 1.368(8)
C33 C34 1.411(9)
C34 C35 1.362(10)
C35 C36 1.493(10)
C36 C37' 1.478(10)
C36 C37 1.495(8)
C37 C38 1.459(9)
C38 C39 1.523(10)
C39 C40 1.467(10)
C40 C41 1.502(10)
C37' C38' 1.494(10)
C38' C39' 1.506(10)
C39' C40' 1.494(10)
C40' C41' 1.514(10)
C42 C43 1.372(8)
C43 C44 1.401(8)
C44 C45 1.398(8)
C44 C51 1.475(8)
C45 C46 1.381(8)
C46 C47 1.436(8)
C47 C48 1.401(9)
C48 C49 1.403(9)
C49 C50 1.447(10)
C50 F6' 1.17(2)
C50 F4 1.306(8)
C50 F5 1.324(14)
C50 F5' 1.36(3)
C50 F6 1.447(14)
C51 C52 1.336(9)
C52 C53 1.399(10)
C53 C54 1.297(11)
C54 C55 1.502(11)
C55 C56 1.473(14)
C56 C57 1.420(14)
C57 C58 1.560(16)
C58 C59 1.495(10)
C58 C59' 1.495(10)
C59 C60 1.508(10)
C59' C60' 1.503(10)
C61 C62 1.481(15)
C62 C63 1.409(16)
C63 C64' 1.47(2)
C63 C64 1.524(18)
C64 C65 1.505(18)
C65 C66 1.408(17)
C64' C65' 1.47(2)
C65' C66 1.467(19)
